data_7059462
loop_
_publ_author_name
'Esteves, Catarina V.'
'Costa, Judite'
'Bernard, H\'el\`ene'
'Tripier, Rapha\"el'
'Delgado, Rita'

_publ_section_title
;
 A squaraine-based dipicolylamine derivative acting as a turn-on
 mercury(ii) fluorescent probe in water
;
_journal_issue 16
_journal_name_full 'New Journal of Chemistry'
_journal_page_first 6589
_journal_page_last 6600
_journal_paper_doi 10.1039/D0NJ00852D
_journal_volume 44
_journal_year 2020
_chemical_formula_moiety 'C28 H24 N6 O2'
_chemical_formula_sum 'C28 H24 N6 O2'
_chemical_formula_weight 476.53
_space_group_IT_number 2
_space_group_name_Hall '-P 1'
_space_group_name_H-M_alt 'P -1'
_symmetry_cell_setting triclinic
_symmetry_Int_Tables_number 2
_symmetry_space_group_name_Hall '-P 1'
_symmetry_space_group_name_H-M 'P -1'
_atom_sites_solution_hydrogens geom
_atom_sites_solution_primary direct
_atom_sites_solution_secondary difmap
_audit_creation_date 2018-07-17T18:36:26-00:00
_audit_creation_method 'WinGX routine CIF_UPDATE'
_audit_update_record
;
2020-03-27 deposited with the CCDC.	2020-04-01 downloaded from the CCDC.
;
_cell_angle_alpha 74.229(3)
_cell_angle_beta 84.864(3)
_cell_angle_gamma 75.053(3)
_cell_formula_units_Z 2
_cell_length_a 8.6784(3)
_cell_length_b 9.8570(4)
_cell_length_c 14.6836(5)
_cell_measurement_reflns_used 4175
_cell_measurement_temperature 170(2)
_cell_measurement_theta_max 27.758
_cell_measurement_theta_min 3.666
_cell_volume 1167.64(8)
_computing_cell_refinement
;
        CrysAlisPro, Agilent Technologies,
        Version 1.171.37.35 (release 13-08-2014 CrysAlis171 .NET)
        (compiled Aug 13 2014,18:06:01)
;
_computing_data_collection
;
        CrysAlisPro, Agilent Technologies,
        Version 1.171.37.35 (release 13-08-2014 CrysAlis171 .NET)
        (compiled Aug 13 2014,18:06:01)
;
_computing_data_reduction
;
        CrysAlisPro, Agilent Technologies,
        Version 1.171.37.35 (release 13-08-2014 CrysAlis171 .NET)
        (compiled Aug 13 2014,18:06:01)
;
_computing_molecular_graphics
;
        ORTEP3 for Windows (Farrugia, 1997)
        MERCURY  (Bruno et al., 2002)
;
_computing_publication_material
;
        WinGX (Farrugia, 1999)
        PLATON (Spek, 1990-2003)
        enCIFer (Allen et al., 2004)
;
_computing_structure_refinement 'SHELXL-97 (Sheldrick, 2008)'
_computing_structure_solution 'SHELXS-97 (Sheldrick, 2008)'
_diffrn_ambient_temperature 170(2)
_diffrn_detector 'CCD plate'
_diffrn_detector_area_resol_mean 8.3622
_diffrn_measured_fraction_theta_full 0.998
_diffrn_measured_fraction_theta_max 0.998
_diffrn_measurement_device 'four-circle diffractometer'
_diffrn_measurement_device_type 'Xcalibur, Sapphire2, large Be window'
_diffrn_measurement_method '\w scans'
_diffrn_orient_matrix_UB_11 0.0361085
_diffrn_orient_matrix_UB_12 0.0580865
_diffrn_orient_matrix_UB_13 -0.0217141
_diffrn_orient_matrix_UB_21 0.076521
_diffrn_orient_matrix_UB_22 -0.0481686
_diffrn_orient_matrix_UB_23 0.0091354
_diffrn_orient_matrix_UB_31 0.000084
_diffrn_orient_matrix_UB_32 -0.0158086
_diffrn_orient_matrix_UB_33 -0.0443364
_diffrn_radiation_monochromator graphite
_diffrn_radiation_probe x-ray
_diffrn_radiation_type MoK\a
_diffrn_radiation_wavelength 0.71073
_diffrn_reflns_av_R_equivalents 0.0638
_diffrn_reflns_av_unetI/netI 0.0549
_diffrn_reflns_limit_h_max 10
_diffrn_reflns_limit_h_min -10
_diffrn_reflns_limit_k_max 12
_diffrn_reflns_limit_k_min -12
_diffrn_reflns_limit_l_max 18
_diffrn_reflns_limit_l_min -18
_diffrn_reflns_number 13691
_diffrn_reflns_theta_full 26.37
_diffrn_reflns_theta_max 26.37
_diffrn_reflns_theta_min 3.47
_diffrn_source 'Enhance (Mo) X-ray Source'
_exptl_absorpt_coefficient_mu 0.089
_exptl_absorpt_correction_T_max 0.996
_exptl_absorpt_correction_T_min 0.983
_exptl_absorpt_correction_type analytical
_exptl_absorpt_process_details
;
        CrysAlisPro, Agilent Technologies,
        Version 1.171.37.35 (release 13-08-2014 CrysAlis171 .NET)
        (compiled Aug 13 2014,18:06:01)
Analytical numeric absorption correction using a multifaceted crystal
        model based on expressions derived by R.C. Clark & J.S. Reid.
        (Clark, R. C. & Reid, J. S. (1995). Acta Cryst. A51, 887-897)
        Empirical absorption correction using spherical harmonics,
        implemented in SCALE3 ABSPACK scaling algorithm.
;
_exptl_crystal_colour colourless
_exptl_crystal_density_diffrn 1.355
_exptl_crystal_density_method 'not measured'
_exptl_crystal_description 'hexagonal tilted plate // (1 0 1)'
_exptl_crystal_F_000 500
_exptl_crystal_recrystallization_method 'from solution in methanol at room temperature,by slow evaporation of solvent'
_exptl_crystal_size_max 0.25
_exptl_crystal_size_mid 0.23
_exptl_crystal_size_min 0.05
_refine_diff_density_max 0.208
_refine_diff_density_min -0.217
_refine_diff_density_rms 0.052
_refine_ls_extinction_method none
_refine_ls_goodness_of_fit_ref 1.016
_refine_ls_hydrogen_treatment constr
_refine_ls_matrix_type full
_refine_ls_number_parameters 325
_refine_ls_number_reflns 4765
_refine_ls_number_restraints 0
_refine_ls_restrained_S_all 1.016
_refine_ls_R_factor_all 0.068
_refine_ls_R_factor_gt 0.044
_refine_ls_shift/su_max 0.001
_refine_ls_shift/su_mean 0
_refine_ls_structure_factor_coef Fsqd
_refine_ls_weighting_details 'calc w=1/[\s^2^(Fo^2^)+(0.0404P)^2^+0.2402P] where P=(Fo^2^+2Fc^2^)/3'
_refine_ls_weighting_scheme calc
_refine_ls_wR_factor_gt 0.0892
_refine_ls_wR_factor_ref 0.1009
_reflns_number_gt 3494
_reflns_number_total 4765
_reflns_threshold_expression >2\s(I)
_cod_data_source_file d0nj00852d2.cif
_cod_data_source_block cvert3-b
_cod_depositor_comments
;Adding full bibliography for 7059462.cif.

 Adding full bibliography for 7059462.cif.

The following automatic conversions were performed:

data name '_iucr_refine_instruction_details' was replaced with
'_iucr_refine_instructions_details' as specified in the replacement
file 'data/replacement-values/replacement_tags.lst'.

Automatic conversion script
Id: cif_correct_tags 9268 2022-04-12 08:56:07Z antanas 
;
_cod_original_cell_volume 1167.64(7)
_cod_original_sg_symbol_Hall -P1
_cod_database_code 7059462

loop_
_symmetry_equiv_pos_as_xyz
'x, y, z'
'-x, -y, -z'

loop_
_atom_site_label
_atom_site_type_symbol
_atom_site_fract_x
_atom_site_fract_y
_atom_site_fract_z
_atom_site_U_iso_or_equiv
_atom_site_adp_type
_atom_site_occupancy
_atom_site_symmetry_multiplicity
_atom_site_calc_flag
_atom_site_refinement_flags
_atom_site_disorder_assembly
_atom_site_disorder_group
C1 C 0.41261(16) 0.08211(16) 0.01571(10) 0.0241(3) Uani 1 1 d . . .
C2 C 0.51756(17) -0.04891(16) 0.07230(10) 0.0252(3) Uani 1 1 d . . .
C3 C 0.20847(17) 0.30568(16) -0.03748(11) 0.0268(3) Uani 1 1 d . . .
H1A H 0.095 0.3272 -0.0169 0.032 Uiso 1 1 calc R . .
H1B H 0.2156 0.2723 -0.0959 0.032 Uiso 1 1 calc R . .
C4 C 0.26713(16) 0.44255(16) -0.05894(10) 0.0249(3) Uani 1 1 d . . .
C5 C 0.37812(18) 0.46873(17) -0.13094(11) 0.0311(4) Uani 1 1 d . . .
H5 H 0.4186 0.4006 -0.1675 0.037 Uiso 1 1 calc R . .
C6 C 0.42942(19) 0.59518(18) -0.14909(12) 0.0361(4) Uani 1 1 d . . .
H6 H 0.5058 0.6153 -0.1982 0.043 Uiso 1 1 calc R . .
C7 C 0.36830(19) 0.69122(18) -0.09506(11) 0.0338(4) Uani 1 1 d . . .
H7 H 0.4014 0.779 -0.1058 0.041 Uiso 1 1 calc R . .
C8 C 0.2579(2) 0.65720(18) -0.02500(12) 0.0350(4) Uani 1 1 d . . .
H8 H 0.2157 0.7244 0.012 0.042 Uiso 1 1 calc R . .
C9 C 0.25094(18) 0.18061(17) 0.13503(10) 0.0285(4) Uani 1 1 d . . .
H9A H 0.2223 0.2798 0.1446 0.034 Uiso 1 1 calc R . .
H9B H 0.3412 0.1222 0.1767 0.034 Uiso 1 1 calc R . .
C10 C 0.10938(17) 0.11338(16) 0.16354(10) 0.0258(3) Uani 1 1 d . . .
C11 C 0.02944(18) 0.11994(18) 0.24882(11) 0.0318(4) Uani 1 1 d . . .
H11 H 0.0562 0.1739 0.2871 0.038 Uiso 1 1 calc R . .
C12 C -0.08962(19) 0.04690(19) 0.27737(12) 0.0388(4) Uani 1 1 d . . .
H12 H -0.1437 0.0472 0.3365 0.047 Uiso 1 1 calc R . .
C13 C -0.12882(19) -0.02660(19) 0.21861(12) 0.0388(4) Uani 1 1 d . . .
H13 H -0.2105 -0.0776 0.2362 0.047 Uiso 1 1 calc R . .
C14 C -0.0464(2) -0.02402(18) 0.13396(12) 0.0376(4) Uani 1 1 d . . .
H14 H -0.0757 -0.0724 0.0929 0.045 Uiso 1 1 calc R . .
N1 N 0.30149(14) 0.18867(13) 0.03694(8) 0.0258(3) Uani 1 1 d . . .
N2 N 0.20590(15) 0.53545(14) -0.00549(9) 0.0323(3) Uani 1 1 d . . .
N3 N 0.07288(16) 0.04281(15) 0.10581(9) 0.0331(3) Uani 1 1 d . . .
O1 O 0.53871(13) -0.10597(12) 0.15776(7) 0.0355(3) Uani 1 1 d . . .
C15 C 0.41893(16) 0.59101(16) 0.46704(10) 0.0237(3) Uani 1 1 d . . .
C16 C 0.53289(17) 0.47552(16) 0.43503(10) 0.0241(3) Uani 1 1 d . . .
C17 C 0.22646(18) 0.81407(16) 0.47444(11) 0.0295(4) Uani 1 1 d . . .
H17A H 0.2418 0.7708 0.5432 0.035 Uiso 1 1 calc R . .
H17B H 0.1113 0.8347 0.4622 0.035 Uiso 1 1 calc R . .
C18 C 0.27804(17) 0.95536(16) 0.44637(10) 0.0262(3) Uani 1 1 d . . .
C19 C 0.40831(18) 0.97704(18) 0.38723(11) 0.0316(4) Uani 1 1 d . . .
H19 H 0.4735 0.9006 0.3631 0.038 Uiso 1 1 calc R . .
C20 C 0.44093(19) 1.11274(19) 0.36427(12) 0.0371(4) Uani 1 1 d . . .
H20 H 0.5297 1.1308 0.3243 0.045 Uiso 1 1 calc R . .
C21 C 0.3434(2) 1.22105(19) 0.39992(12) 0.0383(4) Uani 1 1 d . . .
H21 H 0.3616 1.3158 0.3837 0.046 Uiso 1 1 calc R . .
C22 C 0.2189(2) 1.18900(18) 0.45964(12) 0.0359(4) Uani 1 1 d . . .
H22 H 0.1535 1.2635 0.4855 0.043 Uiso 1 1 calc R . .
C23 C 0.27648(18) 0.72930(18) 0.32474(11) 0.0313(4) Uani 1 1 d . . .
H23A H 0.3761 0.6981 0.2895 0.038 Uiso 1 1 calc R . .
H23B H 0.2317 0.834 0.296 0.038 Uiso 1 1 calc R . .
C24 C 0.15888(17) 0.64531(16) 0.31405(11) 0.0283(4) Uani 1 1 d . . .
C25 C 0.16072(18) 0.59983(18) 0.23273(11) 0.0337(4) Uani 1 1 d . . .
H25 H 0.2399 0.6158 0.1847 0.04 Uiso 1 1 calc R . .
C26 C 0.0464(2) 0.53097(18) 0.22194(12) 0.0370(4) Uani 1 1 d . . .
H26 H 0.0449 0.5003 0.1661 0.044 Uiso 1 1 calc R . .
C27 C -0.0653(2) 0.50744(19) 0.29328(12) 0.0380(4) Uani 1 1 d . . .
H27 H -0.1462 0.4612 0.2878 0.046 Uiso 1 1 calc R . .
C28 C -0.0561(2) 0.5531(2) 0.37309(12) 0.0411(4) Uani 1 1 d . . .
H28 H -0.1318 0.535 0.4229 0.049 Uiso 1 1 calc R . .
N4 N 0.31459(14) 0.70918(13) 0.42341(9) 0.0275(3) Uani 1 1 d . . .
N5 N 0.18462(15) 1.05894(14) 0.48341(9) 0.0308(3) Uani 1 1 d . . .
N6 N 0.05303(16) 0.62157(15) 0.38476(9) 0.0356(3) Uani 1 1 d . . .
O2 O 0.57249(12) 0.44712(11) 0.35806(7) 0.0314(3) Uani 1 1 d . . .

loop_
_atom_site_aniso_label
_atom_site_aniso_U_11
_atom_site_aniso_U_22
_atom_site_aniso_U_33
_atom_site_aniso_U_23
_atom_site_aniso_U_13
_atom_site_aniso_U_12
C1 0.0237(7) 0.0242(8) 0.0259(8) -0.0071(6) 0.0018(6) -0.0085(6)
C2 0.0253(7) 0.0258(8) 0.0252(9) -0.0066(7) 0.0014(6) -0.0079(6)
C3 0.0244(7) 0.0258(8) 0.0283(9) -0.0056(7) -0.0008(6) -0.0039(6)
C4 0.0239(7) 0.0256(8) 0.0231(8) -0.0053(7) -0.0027(6) -0.0025(6)
C5 0.0338(8) 0.0311(9) 0.0280(9) -0.0099(7) 0.0054(7) -0.0071(7)
C6 0.0355(9) 0.0380(10) 0.0330(10) -0.0051(8) 0.0072(7) -0.0128(8)
C7 0.0349(8) 0.0323(9) 0.0360(10) -0.0052(8) -0.0065(7) -0.0132(7)
C8 0.0441(9) 0.0302(9) 0.0344(10) -0.0146(8) 0.0007(7) -0.0092(8)
C9 0.0321(8) 0.0294(9) 0.0260(9) -0.0115(7) 0.0019(6) -0.0070(7)
C10 0.0295(8) 0.0219(8) 0.0224(8) -0.0039(6) -0.0010(6) -0.0017(6)
C11 0.0332(8) 0.0362(10) 0.0238(9) -0.0094(7) -0.0004(6) -0.0030(7)
C12 0.0340(9) 0.0474(11) 0.0269(9) -0.0018(8) 0.0049(7) -0.0060(8)
C13 0.0342(9) 0.0379(10) 0.0389(10) 0.0019(8) 0.0010(7) -0.0126(8)
C14 0.0430(9) 0.0334(10) 0.0401(10) -0.0098(8) -0.0022(8) -0.0149(8)
N1 0.0266(6) 0.0250(7) 0.0246(7) -0.0062(6) 0.0022(5) -0.0054(5)
N2 0.0357(7) 0.0305(8) 0.0313(8) -0.0108(6) 0.0051(6) -0.0079(6)
N3 0.0386(7) 0.0340(8) 0.0307(8) -0.0116(6) 0.0034(6) -0.0141(6)
O1 0.0415(6) 0.0365(7) 0.0236(6) -0.0049(5) -0.0008(5) -0.0038(5)
C15 0.0251(7) 0.0227(8) 0.0266(8) -0.0081(6) 0.0014(6) -0.0104(6)
C16 0.0264(7) 0.0235(8) 0.0257(8) -0.0078(6) 0.0021(6) -0.0109(6)
C17 0.0292(8) 0.0245(9) 0.0321(9) -0.0079(7) 0.0061(6) -0.0035(7)
C18 0.0266(7) 0.0260(8) 0.0242(8) -0.0051(7) -0.0031(6) -0.0043(6)
C19 0.0273(8) 0.0324(9) 0.0330(9) -0.0067(7) 0.0006(6) -0.0062(7)
C20 0.0337(9) 0.0443(11) 0.0338(10) -0.0019(8) -0.0014(7) -0.0187(8)
C21 0.0470(10) 0.0333(10) 0.0398(10) -0.0054(8) -0.0086(8) -0.0204(8)
C22 0.0436(9) 0.0295(9) 0.0379(10) -0.0129(8) -0.0050(8) -0.0086(8)
C23 0.0347(8) 0.0306(9) 0.0237(9) -0.0015(7) -0.0012(6) -0.0051(7)
C24 0.0305(8) 0.0244(8) 0.0237(8) -0.0020(7) -0.0021(6) 0.0007(6)
C25 0.0321(8) 0.0358(10) 0.0266(9) -0.0080(7) -0.0005(7) 0.0033(7)
C26 0.0416(9) 0.0362(10) 0.0310(9) -0.0147(8) -0.0090(7) 0.0032(8)
C27 0.0407(9) 0.0387(10) 0.0363(10) -0.0108(8) -0.0066(7) -0.0091(8)
C28 0.0446(10) 0.0503(12) 0.0336(10) -0.0131(9) 0.0058(8) -0.0205(9)
N4 0.0307(7) 0.0230(7) 0.0264(7) -0.0055(6) 0.0007(5) -0.0038(6)
N5 0.0342(7) 0.0281(8) 0.0310(8) -0.0101(6) -0.0001(6) -0.0068(6)
N6 0.0437(8) 0.0407(9) 0.0269(8) -0.0114(6) 0.0047(6) -0.0172(7)
O2 0.0382(6) 0.0338(7) 0.0248(6) -0.0120(5) 0.0048(5) -0.0103(5)

loop_
_atom_type_symbol
_atom_type_description
_atom_type_scat_dispersion_real
_atom_type_scat_dispersion_imag
_atom_type_scat_source
C C 0.0033 0.0016 'International Tables Vol C Tables 4.2.6.8 and 6.1.1.4'
H H 0 0 'International Tables Vol C Tables 4.2.6.8 and 6.1.1.4'
N N 0.0061 0.0033 'International Tables Vol C Tables 4.2.6.8 and 6.1.1.4'
O O 0.0106 0.006 'International Tables Vol C Tables 4.2.6.8 and 6.1.1.4'

loop_
_exptl_crystal_face_index_h
_exptl_crystal_face_index_k
_exptl_crystal_face_index_l
_exptl_crystal_face_perp_dist
1 0 0 0.025
0 1 3 0.135
0 1 1 0.12
0 -1 -1 0.105
0 0 1 0.13
1 0 1 0.08
-1 0 -1 0.05
-1 -1 -1 0.075
1 1 1 0.085
0 -1 1 0.12
0 1 -1 0.1
-1 0 0 0.025
-1 -1 1 0.105
0 0 -1 0.11

loop_
_geom_angle_atom_site_label_1
_geom_angle_atom_site_label_2
_geom_angle_atom_site_label_3
_geom_angle
_geom_angle_site_symmetry_1
_geom_angle_site_symmetry_3
_geom_angle_publ_flag
N1 C1 C2 134.78(14) . 2_655 ?
N1 C1 C2 133.64(14) . . ?
C2 C1 C2 91.57(12) 2_655 . ?
N1 C1 C1 178.98(15) . 2_655 ?
C2 C1 C1 45.79(8) 2_655 2_655 ?
C2 C1 C1 45.78(8) . 2_655 ?
O1 C2 C1 135.92(14) . 2_655 ?
O1 C2 C1 135.65(14) . . ?
C1 C2 C1 88.43(12) 2_655 . ?
N1 C3 C4 112.04(12) . . ?
N1 C3 H1A 109.2 . . ?
C4 C3 H1A 109.2 . . ?
N1 C3 H1B 109.2 . . ?
C4 C3 H1B 109.2 . . ?
H1A C3 H1B 107.9 . . ?
N2 C4 C5 122.75(14) . . ?
N2 C4 C3 116.82(13) . . ?
C5 C4 C3 120.43(14) . . ?
C6 C5 C4 119.15(15) . . ?
C6 C5 H5 120.4 . . ?
C4 C5 H5 120.4 . . ?
C7 C6 C5 118.89(15) . . ?
C7 C6 H6 120.6 . . ?
C5 C6 H6 120.6 . . ?
C6 C7 C8 118.31(15) . . ?
C6 C7 H7 120.8 . . ?
C8 C7 H7 120.8 . . ?
N2 C8 C7 124.27(16) . . ?
N2 C8 H8 117.9 . . ?
C7 C8 H8 117.9 . . ?
N1 C9 C10 112.70(12) . . ?
N1 C9 H9A 109.1 . . ?
C10 C9 H9A 109.1 . . ?
N1 C9 H9B 109.1 . . ?
C10 C9 H9B 109.1 . . ?
H9A C9 H9B 107.8 . . ?
N3 C10 C11 122.78(14) . . ?
N3 C10 C9 117.15(13) . . ?
C11 C10 C9 119.98(14) . . ?
C12 C11 C10 119.02(15) . . ?
C12 C11 H11 120.5 . . ?
C10 C11 H11 120.5 . . ?
C11 C12 C13 118.93(15) . . ?
C11 C12 H12 120.5 . . ?
C13 C12 H12 120.5 . . ?
C14 C13 C12 118.20(15) . . ?
C14 C13 H13 120.9 . . ?
C12 C13 H13 120.9 . . ?
N3 C14 C13 123.98(16) . . ?
N3 C14 H14 118 . . ?
C13 C14 H14 118 . . ?
C1 N1 C9 120.00(12) . . ?
C1 N1 C3 121.11(13) . . ?
C9 N1 C3 118.17(12) . . ?
C8 N2 C4 116.64(13) . . ?
C10 N3 C14 117.04(14) . . ?
N4 C15 C16 133.64(14) . . ?
N4 C15 C16 134.81(14) . 2_666 ?
C16 C15 C16 91.55(12) . 2_666 ?
N4 C15 C15 179.39(16) . 2_666 ?
C16 C15 C15 45.80(8) . 2_666 ?
C16 C15 C15 45.74(8) 2_666 2_666 ?
O2 C16 C15 135.72(14) . . ?
O2 C16 C15 135.83(15) . 2_666 ?
C15 C16 C15 88.45(12) . 2_666 ?
N4 C17 C18 112.94(12) . . ?
N4 C17 H17A 109 . . ?
C18 C17 H17A 109 . . ?
N4 C17 H17B 109 . . ?
C18 C17 H17B 109 . . ?
H17A C17 H17B 107.8 . . ?
N5 C18 C19 122.90(14) . . ?
N5 C18 C17 113.43(13) . . ?
C19 C18 C17 123.67(14) . . ?
C20 C19 C18 118.37(16) . . ?
C20 C19 H19 120.8 . . ?
C18 C19 H19 120.8 . . ?
C21 C20 C19 119.25(15) . . ?
C21 C20 H20 120.4 . . ?
C19 C20 H20 120.4 . . ?
C20 C21 C22 118.43(15) . . ?
C20 C21 H21 120.8 . . ?
C22 C21 H21 120.8 . . ?
N5 C22 C21 123.72(16) . . ?
N5 C22 H22 118.1 . . ?
C21 C22 H22 118.1 . . ?
N4 C23 C24 113.25(12) . . ?
N4 C23 H23A 108.9 . . ?
C24 C23 H23A 108.9 . . ?
N4 C23 H23B 108.9 . . ?
C24 C23 H23B 108.9 . . ?
H23A C23 H23B 107.7 . . ?
N6 C24 C25 122.61(15) . . ?
N6 C24 C23 117.10(14) . . ?
C25 C24 C23 120.27(14) . . ?
C26 C25 C24 119.35(15) . . ?
C26 C25 H25 120.3 . . ?
C24 C25 H25 120.3 . . ?
C27 C26 C25 118.98(16) . . ?
C27 C26 H26 120.5 . . ?
C25 C26 H26 120.5 . . ?
C26 C27 C28 117.89(16) . . ?
C26 C27 H27 121.1 . . ?
C28 C27 H27 121.1 . . ?
N6 C28 C27 124.17(16) . . ?
N6 C28 H28 117.9 . . ?
C27 C28 H28 117.9 . . ?
C15 N4 C17 120.82(13) . . ?
C15 N4 C23 119.67(13) . . ?
C17 N4 C23 119.30(12) . . ?
C22 N5 C18 117.29(14) . . ?
C24 N6 C28 116.97(14) . . ?

loop_
_geom_bond_atom_site_label_1
_geom_bond_atom_site_label_2
_geom_bond_distance
_geom_bond_site_symmetry_2
_geom_bond_publ_flag
C1 N1 1.3160(19) . ?
C1 C2 1.460(2) 2_655 ?
C1 C2 1.461(2) . ?
C2 O1 1.2366(17) . ?
C2 C1 1.460(2) 2_655 ?
C3 N1 1.4726(18) . ?
C3 C4 1.508(2) . ?
C3 H1A 0.99 . ?
C3 H1B 0.99 . ?
C4 N2 1.3423(19) . ?
C4 C5 1.382(2) . ?
C5 C6 1.381(2) . ?
C5 H5 0.95 . ?
C6 C7 1.371(2) . ?
C6 H6 0.95 . ?
C7 C8 1.375(2) . ?
C7 H7 0.95 . ?
C8 N2 1.340(2) . ?
C8 H8 0.95 . ?
C9 N1 1.4546(19) . ?
C9 C10 1.517(2) . ?
C9 H9A 0.99 . ?
C9 H9B 0.99 . ?
C10 N3 1.3361(19) . ?
C10 C11 1.385(2) . ?
C11 C12 1.380(2) . ?
C11 H11 0.95 . ?
C12 C13 1.380(2) . ?
C12 H12 0.95 . ?
C13 C14 1.375(2) . ?
C13 H13 0.95 . ?
C14 N3 1.343(2) . ?
C14 H14 0.95 . ?
C15 N4 1.3196(18) . ?
C15 C16 1.457(2) . ?
C15 C16 1.458(2) 2_666 ?
C16 O2 1.2356(17) . ?
C16 C15 1.458(2) 2_666 ?
C17 N4 1.4581(19) . ?
C17 C18 1.512(2) . ?
C17 H17A 0.99 . ?
C17 H17B 0.99 . ?
C18 N5 1.338(2) . ?
C18 C19 1.388(2) . ?
C19 C20 1.384(2) . ?
C19 H19 0.95 . ?
C20 C21 1.374(2) . ?
C20 H20 0.95 . ?
C21 C22 1.376(2) . ?
C21 H21 0.95 . ?
C22 N5 1.337(2) . ?
C22 H22 0.95 . ?
C23 N4 1.4640(19) . ?
C23 C24 1.512(2) . ?
C23 H23A 0.99 . ?
C23 H23B 0.99 . ?
C24 N6 1.3360(19) . ?
C24 C25 1.382(2) . ?
C25 C26 1.380(2) . ?
C25 H25 0.95 . ?
C26 C27 1.376(2) . ?
C26 H26 0.95 . ?
C27 C28 1.380(2) . ?
C27 H27 0.95 . ?
C28 N6 1.342(2) . ?
C28 H28 0.95 . ?
